data_4001587
loop_
_publ_author_name
'Br\'efuel, Nicolas'
'Shova, Sergiu'
'Lipkowski, Janusz'
'Tuchagues, Jean-Pierre'

_publ_section_title
;
 FeIIBi-Stable Materials Based on Dissymmetrical Ligands:&#x00A0; N4Schiff
 Bases Including 2-Pyridyl and 5-Methylimidazol-4-yl Rings Yield Various
 FeIISpin-Crossover Phenomena around 300 K
;
_journal_issue 23
_journal_name_full 'Chemistry of Materials'
_journal_page_first 5467
_journal_paper_doi 10.1021/cm061524m
_journal_volume 18
_journal_year 2006
_chemical_formula_sum 'C19 H23 Fe N7 S2'
_chemical_formula_weight 469.41
_chemical_name_systematic
;
 ?
;
_space_group_IT_number 2
_symmetry_cell_setting triclinic
_symmetry_space_group_name_Hall '-P 1'
_symmetry_space_group_name_H-M 'P -1'
_atom_sites_solution_hydrogens geom
_atom_sites_solution_primary direct
_atom_sites_solution_secondary difmap
_audit_creation_method SHELXL-97
_cell_angle_alpha 91.100(4)
_cell_angle_beta 98.773(7)
_cell_angle_gamma 95.976(7)
_cell_formula_units_Z 2
_cell_length_a 7.9769(8)
_cell_length_b 9.8759(12)
_cell_length_c 14.6740(18)
_cell_measurement_reflns_used 4114
_cell_measurement_temperature 400(2)
_cell_measurement_theta_max 26.73
_cell_measurement_theta_min 1.00
_cell_volume 1135.5(2)
_computing_cell_refinement 'HKL Scalepack (Otwinowski & Minor 1997)'
_computing_data_collection 'Collect (Nonius BV, 1997-2000)'
_computing_data_reduction 'HKL Denzo and Scalepack (Otwinowski & Minor 1997)'
_computing_molecular_graphics 'ZORTEP (Zsolnai, 1996)'
_computing_publication_material 'SHELXL-97 (Sheldrick, 1997)'
_computing_structure_refinement 'SHELXL-97 (Sheldrick, 1997)'
_computing_structure_solution 'SHELXS-97 (Sheldrick, 1990)'
_diffrn_ambient_temperature 400(2)
_diffrn_detector_area_resol_mean 9
_diffrn_measured_fraction_theta_full 0.990
_diffrn_measured_fraction_theta_max 0.990
_diffrn_measurement_device_type 'Nonius KappaCCD'
_diffrn_measurement_method 'omega scan'
_diffrn_radiation_monochromator graphite
_diffrn_radiation_source 'fine-focus sealed tube'
_diffrn_radiation_type MoK\a
_diffrn_radiation_wavelength 0.71073
_diffrn_reflns_av_R_equivalents 0.0477
_diffrn_reflns_av_sigmaI/netI 0.0721
_diffrn_reflns_limit_h_max 9
_diffrn_reflns_limit_h_min -9
_diffrn_reflns_limit_k_max 11
_diffrn_reflns_limit_k_min -11
_diffrn_reflns_limit_l_max 17
_diffrn_reflns_limit_l_min -17
_diffrn_reflns_number 7456
_diffrn_reflns_theta_full 25.00
_diffrn_reflns_theta_max 25.00
_diffrn_reflns_theta_min 2.46
_diffrn_standards_decay_% 0
_diffrn_standards_interval_count 0
_diffrn_standards_interval_time 0
_diffrn_standards_number 0
_exptl_absorpt_coefficient_mu 0.867
_exptl_absorpt_correction_T_max 0.915
_exptl_absorpt_correction_T_min 0.850
_exptl_absorpt_correction_type multi-scan
_exptl_absorpt_process_details 'c.f. r.h. blessing, acta cryst. (1995), a51, 33-38'
_exptl_crystal_colour dark-blue
_exptl_crystal_density_diffrn 1.373
_exptl_crystal_density_method 'not measured'
_exptl_crystal_description prism
_exptl_crystal_F_000 488
_exptl_crystal_size_max 0.35
_exptl_crystal_size_mid 0.20
_exptl_crystal_size_min 0.13
_refine_diff_density_max 0.442
_refine_diff_density_min -0.334
_refine_diff_density_rms 0.050
_refine_ls_extinction_method none
_refine_ls_goodness_of_fit_ref 1.004
_refine_ls_hydrogen_treatment constr
_refine_ls_matrix_type full
_refine_ls_number_parameters 282
_refine_ls_number_reflns 3966
_refine_ls_number_restraints 0
_refine_ls_restrained_S_all 1.004
_refine_ls_R_factor_all 0.1167
_refine_ls_R_factor_gt 0.0637
_refine_ls_shift/su_max 0.000
_refine_ls_shift/su_mean 0.000
_refine_ls_structure_factor_coef Fsqd
_refine_ls_weighting_details 'calc w=1/[\s^2^(Fo^2^)+(0.0573P)^2^+0.7308P] where P=(Fo^2^+2Fc^2^)/3'
_refine_ls_weighting_scheme calc
_refine_ls_wR_factor_gt 0.1277
_refine_ls_wR_factor_ref 0.1443
_reflns_number_gt 2452
_reflns_number_total 3966
_reflns_threshold_expression >2sigma(I)
_cod_data_source_file cm061524msi20060701_114251.cif
_cod_data_source_block cpx3_FeLD2(NCS)2_at400K
_cod_database_code 4001587

loop_
_symmetry_equiv_pos_as_xyz
'x, y, z'
'-x, -y, -z'

loop_
_atom_site_label
_atom_site_type_symbol
_atom_site_fract_x
_atom_site_fract_y
_atom_site_fract_z
_atom_site_U_iso_or_equiv
_atom_site_adp_type
_atom_site_occupancy
_atom_site_symmetry_multiplicity
_atom_site_calc_flag
_atom_site_refinement_flags
Fe1 Fe 0.67723(7) 0.39024(6) 0.26766(4) 0.0600(2) Uani 1 1 d .
S2 S 0.3754(3) 0.73862(19) 0.35806(18) 0.1464(9) Uani 1 1 d .
S1 S 0.87953(18) 0.13769(15) 0.02945(9) 0.0864(4) Uani 1 1 d .
N1 N 0.9102(4) 0.3892(4) 0.3665(2) 0.0642(10) Uani 1 1 d .
N7 N 1.1450(5) 0.3871(4) 0.4656(3) 0.0763(11) Uani 1 1 d .
H1 H 1.2472 0.4106 0.4932 0.092 Uiso 1 1 calc R
N2 N 0.6106(4) 0.2276(3) 0.3520(2) 0.0595(9) Uani 1 1 d .
N3 N 0.4202(4) 0.3747(3) 0.1953(2) 0.0567(9) Uani 1 1 d .
N4 N 0.6761(4) 0.5659(4) 0.1862(2) 0.0638(10) Uani 1 1 d .
N6 N 0.5721(5) 0.5271(5) 0.3759(3) 0.0896(13) Uani 1 1 d .
N5 N 0.7873(5) 0.2896(4) 0.1700(3) 0.0783(12) Uani 1 1 d .
C1 C 1.0633(6) 0.4510(5) 0.3950(3) 0.0732(13) Uani 1 1 d .
H2 H 1.1095 0.5292 0.3695 0.088 Uiso 1 1 calc R
C2 C 1.0389(6) 0.2787(5) 0.4865(3) 0.0712(13) Uani 1 1 d .
C3 C 1.0863(7) 0.1875(6) 0.5631(4) 0.1067(19) Uani 1 1 d .
H3 H 1.1833 0.1433 0.5520 0.160 Uiso 1 1 calc R
H4 H 0.9921 0.1200 0.5668 0.160 Uiso 1 1 calc R
H5 H 1.1142 0.2400 0.6201 0.160 Uiso 1 1 calc R
C4 C 0.8934(5) 0.2805(5) 0.4241(3) 0.0646(12) Uani 1 1 d .
C5 C 0.7306(6) 0.1984(5) 0.4140(3) 0.0691(12) Uani 1 1 d G
H6 H 0.7134 0.1255 0.4519 0.083 Uiso 1 1 calc R
C6 C 0.4383(5) 0.1572(5) 0.3494(3) 0.0739(13) Uani 1 1 d .
H7 H 0.3774 0.2082 0.3883 0.089 Uiso 1 1 calc R
H8 H 0.4478 0.0681 0.3752 0.089 Uiso 1 1 calc R
C7 C 0.3340(5) 0.1392(4) 0.2530(3) 0.0642(12) Uani 1 1 d .
C8 C 0.1646(6) 0.0534(5) 0.2651(4) 0.0912(16) Uani 1 1 d G
H9 H 0.1888 -0.0341 0.2878 0.137 Uiso 1 1 calc R
H10 H 0.0910 0.0417 0.2067 0.137 Uiso 1 1 calc R
H11 H 0.1094 0.0997 0.3083 0.137 Uiso 1 1 calc R
C9 C 0.4255(6) 0.0605(5) 0.1895(4) 0.0868(15) Uani 1 1 d G
H12 H 0.5257 0.1156 0.1776 0.130 Uiso 1 1 calc R
H13 H 0.3508 0.0374 0.1323 0.130 Uiso 1 1 calc R
H14 H 0.4577 -0.0214 0.2183 0.130 Uiso 1 1 calc R
C10 C 0.2817(5) 0.2714(5) 0.2118(4) 0.0767(14) Uani 1 1 d .
H15 H 0.2076 0.2492 0.1535 0.092 Uiso 1 1 calc R
H16 H 0.2146 0.3123 0.2526 0.092 Uiso 1 1 calc R
C11 C 0.3837(5) 0.4728(5) 0.1442(3) 0.0630(12) Uani 1 1 d .
C12 C 0.2075(7) 0.4916(6) 0.0943(4) 0.1007(17) Uiso 1 1 d .
H17 H 0.1380 0.4055 0.0877 0.151 Uiso 1 1 calc R
H18 H 0.2164 0.5265 0.0345 0.151 Uiso 1 1 calc R
H19 H 0.1564 0.5547 0.1293 0.151 Uiso 1 1 calc R
C13 C 0.5242(6) 0.5811(4) 0.1346(3) 0.0634(12) Uani 1 1 d .
C14 C 0.5065(7) 0.6900(6) 0.0779(4) 0.0938(17) Uani 1 1 d G
H20 H 0.4021 0.6982 0.0415 0.113 Uiso 1 1 calc R
C15 C 0.6423(10) 0.7866(6) 0.0747(5) 0.112(2) Uani 1 1 d G
H21 H 0.6300 0.8618 0.0381 0.135 Uiso 1 1 calc R
C16 C 0.7960(8) 0.7698(6) 0.1265(4) 0.1020(18) Uani 1 1 d G
H22 H 0.8910 0.8324 0.1247 0.122 Uiso 1 1 calc R
C17 C 0.8073(7) 0.6593(6) 0.1810(4) 0.0819(14) Uani 1 1 d G
H23 H 0.9121 0.6487 0.2162 0.098 Uiso 1 1 calc R
C19 C 0.4902(6) 0.6146(5) 0.3703(3) 0.0710(13) Uani 1 1 d .
C18 C 0.8257(5) 0.2272(5) 0.1112(3) 0.0625(12) Uani 1 1 d .

loop_
_atom_site_aniso_label
_atom_site_aniso_U_11
_atom_site_aniso_U_22
_atom_site_aniso_U_33
_atom_site_aniso_U_23
_atom_site_aniso_U_13
_atom_site_aniso_U_12
Fe1 0.0508(4) 0.0632(4) 0.0629(4) 0.0024(3) 0.0006(3) 0.0042(3)
S2 0.1347(16) 0.0942(13) 0.234(2) 0.0339(14) 0.0779(16) 0.0464(11)
S1 0.0903(9) 0.0895(10) 0.0802(9) -0.0155(7) 0.0154(7) 0.0141(8)
N1 0.055(2) 0.068(3) 0.065(2) -0.011(2) -0.0013(18) 0.0050(19)
N7 0.057(2) 0.088(3) 0.078(3) -0.015(2) -0.008(2) 0.010(2)
N2 0.056(2) 0.059(2) 0.060(2) -0.0003(18) -0.0022(17) 0.0041(18)
N3 0.051(2) 0.049(2) 0.066(2) 0.0041(18) 0.0014(16) 0.0009(17)
N4 0.061(2) 0.061(2) 0.068(2) 0.0022(19) 0.0114(19) -0.0029(19)
N6 0.080(3) 0.081(3) 0.100(3) -0.009(3) -0.013(2) 0.015(2)
N5 0.074(3) 0.084(3) 0.076(3) -0.010(2) 0.008(2) 0.014(2)
C1 0.069(3) 0.076(3) 0.072(3) -0.011(3) 0.003(3) 0.009(3)
C2 0.074(3) 0.078(4) 0.060(3) -0.011(3) -0.002(2) 0.018(3)
C3 0.098(4) 0.120(5) 0.093(4) 0.009(4) -0.021(3) 0.019(4)
C4 0.058(3) 0.067(3) 0.066(3) -0.009(3) -0.002(2) 0.012(2)
C5 0.078(3) 0.065(3) 0.062(3) 0.004(2) 0.002(2) 0.012(3)
C6 0.064(3) 0.080(3) 0.076(3) 0.008(3) 0.009(2) 0.001(2)
C7 0.053(2) 0.059(3) 0.075(3) 0.002(2) 0.000(2) -0.005(2)
C8 0.064(3) 0.079(4) 0.123(5) 0.022(3) 0.002(3) -0.013(3)
C9 0.095(4) 0.075(4) 0.085(4) -0.011(3) 0.011(3) -0.006(3)
C10 0.056(3) 0.065(3) 0.103(4) 0.017(3) -0.005(2) 0.001(2)
C11 0.053(3) 0.060(3) 0.072(3) 0.004(2) -0.004(2) 0.007(2)
C13 0.070(3) 0.057(3) 0.062(3) 0.006(2) 0.007(2) 0.006(2)
C14 0.098(4) 0.085(4) 0.093(4) 0.021(3) 0.001(3) 0.005(3)
C15 0.132(6) 0.084(4) 0.120(5) 0.032(4) 0.028(5) -0.014(4)
C16 0.101(5) 0.094(5) 0.108(5) 0.005(4) 0.031(4) -0.025(4)
C17 0.080(3) 0.081(4) 0.081(4) 0.006(3) 0.016(3) -0.013(3)
C19 0.069(3) 0.065(3) 0.075(3) -0.004(3) 0.008(2) -0.003(3)
C18 0.047(2) 0.067(3) 0.070(3) 0.002(3) 0.000(2) 0.004(2)

loop_
_atom_type_symbol
_atom_type_description
_atom_type_scat_dispersion_real
_atom_type_scat_dispersion_imag
_atom_type_scat_source
C C 0.0033 0.0016 'International Tables Vol C Tables 4.2.6.8 and 6.1.1.4'
H H 0.0000 0.0000 'International Tables Vol C Tables 4.2.6.8 and 6.1.1.4'
N N 0.0061 0.0033 'International Tables Vol C Tables 4.2.6.8 and 6.1.1.4'
S S 0.1246 0.1234 'International Tables Vol C Tables 4.2.6.8 and 6.1.1.4'
Fe Fe 0.3463 0.8444 'International Tables Vol C Tables 4.2.6.8 and 6.1.1.4'

loop_
_geom_angle_atom_site_label_1
_geom_angle_atom_site_label_2
_geom_angle_atom_site_label_3
_geom_angle
N5 Fe1 N2 101.17(15)
N5 Fe1 N4 89.93(15)
N2 Fe1 N4 164.42(13)
N5 Fe1 N3 98.44(14)
N2 Fe1 N3 90.70(13)
N4 Fe1 N3 76.75(13)
N5 Fe1 N1 90.05(14)
N2 Fe1 N1 78.18(14)
N4 Fe1 N1 113.06(15)
N3 Fe1 N1 167.18(14)
N5 Fe1 N6 173.54(16)
N2 Fe1 N6 84.54(15)
N4 Fe1 N6 85.08(15)
N3 Fe1 N6 84.43(13)
N1 Fe1 N6 88.14(13)
C1 N1 C4 105.0(4)
C1 N1 Fe1 145.3(4)
C4 N1 Fe1 109.7(3)
C1 N7 C2 108.7(4)
C1 N7 H1 125.6
C2 N7 H1 125.6
C5 N2 C6 119.1(4)
C5 N2 Fe1 115.2(3)
C6 N2 Fe1 125.4(3)
C11 N3 C10 118.9(3)
C11 N3 Fe1 115.7(3)
C10 N3 Fe1 124.7(3)
C17 N4 C13 118.2(4)
C17 N4 Fe1 127.1(3)
C13 N4 Fe1 114.7(3)
C19 N6 Fe1 134.3(4)
C18 N5 Fe1 170.7(4)
N1 C1 N7 111.3(5)
N1 C1 H2 124.3
N7 C1 H2 124.3
N7 C2 C4 104.7(4)
N7 C2 C3 123.2(4)
C4 C2 C3 132.1(5)
C2 C3 H3 109.5
C2 C3 H4 109.5
H3 C3 H4 109.5
C2 C3 H5 109.5
H3 C3 H5 109.5
H4 C3 H5 109.5
C2 C4 N1 110.2(4)
C2 C4 C5 131.7(5)
N1 C4 C5 117.9(4)
N2 C5 C4 118.8(4)
N2 C5 H6 120.6
C4 C5 H6 120.6
N2 C6 C7 114.1(4)
N2 C6 H7 108.7
C7 C6 H7 108.7
N2 C6 H8 108.7
C7 C6 H8 108.7
H7 C6 H8 107.6
C9 C7 C10 112.1(4)
C9 C7 C6 110.5(4)
C10 C7 C6 114.0(4)
C9 C7 C8 108.9(4)
C10 C7 C8 105.5(3)
C6 C7 C8 105.5(4)
C7 C8 H9 109.5
C7 C8 H10 109.5
H9 C8 H10 109.5
C7 C8 H11 109.5
H9 C8 H11 109.5
H10 C8 H11 109.5
C7 C9 H12 109.5
C7 C9 H13 109.5
H12 C9 H13 109.5
C7 C9 H14 109.5
H12 C9 H14 109.5
H13 C9 H14 109.5
N3 C10 C7 116.9(3)
N3 C10 H15 108.1
C7 C10 H15 108.1
N3 C10 H16 108.1
C7 C10 H16 108.1
H15 C10 H16 107.3
N3 C11 C13 117.6(4)
N3 C11 C12 125.3(4)
C13 C11 C12 117.0(4)
C11 C12 H17 109.5
C11 C12 H18 109.5
H17 C12 H18 109.5
C11 C12 H19 109.5
H17 C12 H19 109.5
H18 C12 H19 109.5
N4 C13 C14 120.6(4)
N4 C13 C11 115.1(4)
C14 C13 C11 124.4(4)
C15 C14 C13 120.4(5)
C15 C14 H20 119.8
C13 C14 H20 119.8
C16 C15 C14 118.6(6)
C16 C15 H21 120.7
C14 C15 H21 120.7
C17 C16 C15 118.7(6)
C17 C16 H22 120.7
C15 C16 H22 120.7
N4 C17 C16 123.5(5)
N4 C17 H23 118.3
C16 C17 H23 118.3
N6 C19 S2 177.7(5)
N5 C18 S1 179.2(5)

loop_
_geom_bond_atom_site_label_1
_geom_bond_atom_site_label_2
_geom_bond_distance
Fe1 N5 2.079(4)
Fe1 N2 2.120(4)
Fe1 N4 2.126(4)
Fe1 N3 2.149(3)
Fe1 N1 2.177(3)
Fe1 N6 2.369(5)
S2 C19 1.601(6)
S1 C18 1.612(5)
N1 C1 1.311(5)
N1 C4 1.387(6)
N7 C1 1.343(6)
N7 C2 1.363(6)
N7 H1 0.8600
N2 C5 1.276(5)
N2 C6 1.469(5)
N3 C11 1.267(5)
N3 C10 1.475(5)
N4 C17 1.334(6)
N4 C13 1.352(5)
N6 C19 1.133(5)
N5 C18 1.148(5)
C1 H2 0.9300
C2 C4 1.366(6)
C2 C3 1.483(7)
C3 H3 0.9600
C3 H4 0.9600
C3 H5 0.9600
C4 C5 1.444(6)
C5 H6 0.9300
C6 C7 1.525(6)
C6 H7 0.9700
C6 H8 0.9700
C7 C9 1.518(6)
C7 C10 1.521(6)
C7 C8 1.554(6)
C8 H9 0.9600
C8 H10 0.9600
C8 H11 0.9600
C9 H12 0.9600
C9 H13 0.9600
C9 H14 0.9600
C10 H15 0.9700
C10 H16 0.9700
C11 C13 1.492(6)
C11 C12 1.513(6)
C12 H17 0.9600
C12 H18 0.9600
C12 H19 0.9600
C13 C14 1.378(6)
C14 C15 1.374(7)
C14 H20 0.9300
C15 C16 1.368(8)
C15 H21 0.9300
C16 C17 1.367(7)
C16 H22 0.9300
C17 H23 0.9300

loop_
_geom_hbond_atom_site_label_D
_geom_hbond_atom_site_label_H
_geom_hbond_atom_site_label_A
_geom_hbond_distance_DH
_geom_hbond_distance_HA
_geom_hbond_distance_DA
_geom_hbond_angle_DHA
_geom_hbond_site_symmetry_A
N7 H1 N6 0.86 2.25 3.024(5) 149.4 2_766
